data_7119646
loop_
_publ_author_name
'Ghattas, Ghazi'
'Bizzarri, Claudia'
'H\"olscher, Markus'
'Langanke, Jens'
'G\"urtler, Christoph'
'Leitner, Walter'
'Subhani, Muhammad Afzal'

_publ_section_title
;
 Interaction of formaldehyde with a water-tolerant frustrated Lewis pair.
;
_journal_issue 22
_journal_name_full 'Chemical communications (Cambridge, England)'
_journal_page_first 3205
_journal_page_last 3208
_journal_paper_doi 10.1039/c6cc08044h
_journal_volume 53
_journal_year 2017
_chemical_formula_sum 'C31 H29 B F15 O P'
_chemical_formula_weight 744.32
_space_group_crystal_system monoclinic
_space_group_IT_number 14
_space_group_name_Hall '-P 2yn'
_space_group_name_H-M_alt 'P 1 21/n 1'
_symmetry_space_group_name_Hall '-P 2yn'
_symmetry_space_group_name_H-M 'P 1 21/n 1'
_atom_sites_solution_hydrogens geom
_audit_creation_method SHELXL-2014/7
_audit_update_record
;
2016-10-05 deposited with the CCDC.
2017-02-10 downloaded from the CCDC.
;
_cell_angle_alpha 90
_cell_angle_beta 96.980(4)
_cell_angle_gamma 90
_cell_formula_units_Z 4
_cell_length_a 12.866(3)
_cell_length_b 15.691(4)
_cell_length_c 15.444(4)
_cell_measurement_temperature 120(2)
_cell_volume 3094.7(13)
_computing_structure_refinement 'SHELXL-2014/7 (Sheldrick, 2014)'
_diffrn_ambient_temperature 120(2)
_diffrn_measured_fraction_theta_full 0.990
_diffrn_measured_fraction_theta_max 0.990
_diffrn_radiation_type MoK\a
_diffrn_radiation_wavelength 0.71073
_diffrn_reflns_av_R_equivalents 0.1346
_diffrn_reflns_av_unetI/netI 0.1090
_diffrn_reflns_Laue_measured_fraction_full 0.990
_diffrn_reflns_Laue_measured_fraction_max 0.990
_diffrn_reflns_limit_h_max 14
_diffrn_reflns_limit_h_min -14
_diffrn_reflns_limit_k_max 17
_diffrn_reflns_limit_k_min -18
_diffrn_reflns_limit_l_max 17
_diffrn_reflns_limit_l_min -17
_diffrn_reflns_number 22145
_diffrn_reflns_point_group_measured_fraction_full 0.990
_diffrn_reflns_point_group_measured_fraction_max 0.990
_diffrn_reflns_theta_full 24.493
_diffrn_reflns_theta_max 24.493
_diffrn_reflns_theta_min 1.947
_exptl_absorpt_coefficient_mu 0.206
_exptl_crystal_density_diffrn 1.597
_exptl_crystal_F_000 1512
_refine_diff_density_max 1.112
_refine_diff_density_min -0.485
_refine_diff_density_rms 0.139
_refine_ls_extinction_method none
_refine_ls_goodness_of_fit_ref 1.607
_refine_ls_hydrogen_treatment constr
_refine_ls_matrix_type full
_refine_ls_number_parameters 442
_refine_ls_number_reflns 5090
_refine_ls_number_restraints 0
_refine_ls_restrained_S_all 1.607
_refine_ls_R_factor_all 0.1482
_refine_ls_R_factor_gt 0.1338
_refine_ls_shift/su_max 0.000
_refine_ls_shift/su_mean 0.000
_refine_ls_structure_factor_coef Fsqd
_refine_ls_weighting_details 'w=1/[\s^2^(Fo^2^)+(0.1000P)^2^] where P=(Fo^2^+2Fc^2^)/3'
_refine_ls_weighting_scheme calc
_refine_ls_wR_factor_gt 0.2798
_refine_ls_wR_factor_ref 0.2872
_reflns_Friedel_coverage 0.000
_reflns_number_gt 4128
_reflns_number_total 5090
_reflns_threshold_expression 'I > 2\s(I)'
_cod_data_source_file c6cc08044h2.cif
_cod_data_source_block a15_a69m_a
_cod_depositor_comments 'Adding full bibliography for 7119646--7119648.cif.'
_cod_original_cell_volume 3094.8(12)
_cod_database_code 7119646
_shelx_shelxl_version_number 2014/7
_shelx_space_group_comment
;
The symmetry employed for this shelxl refinement is uniquely defined
by the following loop, which should always be used as a source of
symmetry information in preference to the above space-group names.
They are only intended as comments.
;

loop_
_space_group_symop_operation_xyz
'x, y, z'
'-x+1/2, y+1/2, -z+1/2'
'-x, -y, -z'
'x-1/2, -y-1/2, z-1/2'

loop_
_atom_site_label
_atom_site_type_symbol
_atom_site_fract_x
_atom_site_fract_y
_atom_site_fract_z
_atom_site_U_iso_or_equiv
_atom_site_adp_type
_atom_site_occupancy
_atom_site_site_symmetry_order
_atom_site_calc_flag
_atom_site_refinement_flags_posn
_atom_site_refinement_flags_adp
P1 P 0.60379(11) 0.54831(9) 0.23977(9) 0.0146(4) Uani 1 1 d . .
F1 F 0.3124(3) 0.3972(2) 0.0784(2) 0.0211(8) Uani 1 1 d . .
F10 F 0.6160(3) 0.2808(2) 0.3537(3) 0.0299(10) Uani 1 1 d . .
F11 F 0.6095(3) 0.2918(2) 0.1541(2) 0.0278(9) Uani 1 1 d . .
F2 F 0.1393(3) 0.4896(2) 0.0500(2) 0.0265(9) Uani 1 1 d . .
F4 F 0.1120(3) 0.4935(2) 0.3499(2) 0.0319(9) Uani 1 1 d . .
F8 F 0.4638(3) 0.1265(2) 0.5642(2) 0.0279(9) Uani 1 1 d . .
F6 F 0.2466(3) 0.2473(2) 0.3323(3) 0.0352(10) Uani 1 1 d . .
F5 F 0.2901(3) 0.4067(2) 0.3815(2) 0.0270(9) Uani 1 1 d . .
F3 F 0.0355(3) 0.5392(2) 0.1848(2) 0.0298(9) Uani 1 1 d . .
F12 F 0.6147(3) 0.1809(2) 0.0267(2) 0.0304(9) Uani 1 1 d . .
F15 F 0.2499(3) 0.2279(2) 0.1610(3) 0.0334(10) Uani 1 1 d . .
F7 F 0.2703(3) 0.1553(2) 0.4762(3) 0.0332(10) Uani 1 1 d . .
F9 F 0.6354(3) 0.1899(2) 0.4975(3) 0.0368(11) Uani 1 1 d . .
O1 O 0.5067(3) 0.3984(2) 0.2633(2) 0.0171(9) Uani 1 1 d . .
F13 F 0.4414(3) 0.0904(2) -0.0362(2) 0.0380(11) Uani 1 1 d . .
F14 F 0.2585(3) 0.1173(2) 0.0335(3) 0.0448(12) Uani 1 1 d . .
B1 B 0.4188(5) 0.3361(4) 0.2479(4) 0.0179(15) Uani 1 1 d . .
C1 C 0.5127(5) 0.4619(3) 0.2003(4) 0.0177(13) Uani 1 1 d . .
H1A H 0.4421 0.4862 0.1837 0.021 Uiso 1 1 calc R U
H1B H 0.5362 0.4360 0.1476 0.021 Uiso 1 1 calc R U
C2 C 0.5786(5) 0.5781(4) 0.3521(4) 0.0216(14) Uani 1 1 d . .
C3 C 0.6206(5) 0.6662(4) 0.3795(4) 0.0274(16) Uani 1 1 d . .
H3A H 0.5901 0.7087 0.3373 0.041 Uiso 1 1 calc R U
H3B H 0.6016 0.6799 0.4374 0.041 Uiso 1 1 calc R U
H3C H 0.6970 0.6665 0.3813 0.041 Uiso 1 1 calc R U
C4 C 0.4594(5) 0.5765(4) 0.3583(4) 0.0274(15) Uani 1 1 d . .
H4A H 0.4313 0.5202 0.3408 0.041 Uiso 1 1 calc R U
H4B H 0.4469 0.5883 0.4184 0.041 Uiso 1 1 calc R U
H4C H 0.4246 0.6200 0.3194 0.041 Uiso 1 1 calc R U
C5 C 0.6280(5) 0.5133(4) 0.4196(4) 0.0292(16) Uani 1 1 d . .
H5A H 0.6021 0.4561 0.4033 0.044 Uiso 1 1 calc R U
H5B H 0.7043 0.5146 0.4211 0.044 Uiso 1 1 calc R U
H5C H 0.6089 0.5280 0.4773 0.044 Uiso 1 1 calc R U
C6 C 0.5665(5) 0.6364(4) 0.1584(4) 0.0193(13) Uani 1 1 d . .
C7 C 0.4653(5) 0.6817(4) 0.1762(4) 0.0254(15) Uani 1 1 d . .
H7A H 0.4089 0.6397 0.1763 0.038 Uiso 1 1 calc R U
H7B H 0.4766 0.7100 0.2332 0.038 Uiso 1 1 calc R U
H7C H 0.4458 0.7242 0.1306 0.038 Uiso 1 1 calc R U
C8 C 0.6533(5) 0.7035(4) 0.1587(4) 0.0275(15) Uani 1 1 d . .
H8A H 0.7185 0.6758 0.1474 0.041 Uiso 1 1 calc R U
H8B H 0.6330 0.7459 0.1131 0.041 Uiso 1 1 calc R U
H8C H 0.6638 0.7318 0.2157 0.041 Uiso 1 1 calc R U
C9 C 0.5419(5) 0.5966(4) 0.0660(4) 0.0261(15) Uani 1 1 d . .
H9A H 0.4864 0.5539 0.0666 0.039 Uiso 1 1 calc R U
H9B H 0.5186 0.6414 0.0238 0.039 Uiso 1 1 calc R U
H9C H 0.6051 0.5694 0.0493 0.039 Uiso 1 1 calc R U
C10 C 0.7414(5) 0.5100(4) 0.2351(4) 0.0185(13) Uani 1 1 d . .
C11 C 0.8227(5) 0.5709(4) 0.2829(4) 0.0245(15) Uani 1 1 d . .
H11A H 0.8091 0.5774 0.3436 0.037 Uiso 1 1 calc R U
H11B H 0.8931 0.5476 0.2815 0.037 Uiso 1 1 calc R U
H11C H 0.8178 0.6267 0.2540 0.037 Uiso 1 1 calc R U
C12 C 0.7631(5) 0.5002(4) 0.1400(4) 0.0246(15) Uani 1 1 d . .
H12A H 0.7114 0.4614 0.1094 0.037 Uiso 1 1 calc R U
H12B H 0.7582 0.5560 0.1113 0.037 Uiso 1 1 calc R U
H12C H 0.8335 0.4768 0.1387 0.037 Uiso 1 1 calc R U
C13 C 0.7566(5) 0.4210(4) 0.2773(4) 0.0232(15) Uani 1 1 d . .
H13A H 0.7436 0.4242 0.3384 0.035 Uiso 1 1 calc R U
H13B H 0.7075 0.3807 0.2458 0.035 Uiso 1 1 calc R U
H13C H 0.8286 0.4017 0.2744 0.035 Uiso 1 1 calc R U
C14 C 0.3076(4) 0.3909(3) 0.2310(4) 0.0164(13) Uani 1 1 d . .
C15 C 0.2648(5) 0.4176(3) 0.1484(4) 0.0164(13) Uani 1 1 d . .
C16 C 0.1754(5) 0.4667(4) 0.1320(4) 0.0199(14) Uani 1 1 d . .
C17 C 0.1234(5) 0.4921(4) 0.1992(4) 0.0242(15) Uani 1 1 d . .
C18 C 0.1628(5) 0.4696(4) 0.2829(4) 0.0217(14) Uani 1 1 d . .
C19 C 0.2540(5) 0.4222(4) 0.2970(4) 0.0206(14) Uani 1 1 d . .
C20 C 0.4292(4) 0.2743(3) 0.3363(4) 0.0156(13) Uani 1 1 d . .
C21 C 0.5261(5) 0.2538(4) 0.3822(4) 0.0196(14) Uani 1 1 d . .
C22 C 0.5388(5) 0.2047(4) 0.4575(4) 0.0201(14) Uani 1 1 d . .
C23 C 0.4537(5) 0.1714(4) 0.4893(4) 0.0219(15) Uani 1 1 d . .
C24 C 0.3550(5) 0.1862(4) 0.4451(4) 0.0205(14) Uani 1 1 d . .
C25 C 0.3471(5) 0.2366(4) 0.3703(4) 0.0226(15) Uani 1 1 d . .
C26 C 0.4287(5) 0.2683(3) 0.1649(4) 0.0169(13) Uani 1 1 d . .
C27 C 0.5180(5) 0.2511(3) 0.1271(4) 0.0195(14) Uani 1 1 d . .
C28 C 0.5250(5) 0.1923(4) 0.0605(4) 0.0223(14) Uani 1 1 d . .
C29 C 0.4368(5) 0.1467(4) 0.0290(4) 0.0267(16) Uani 1 1 d . .
C30 C 0.3462(5) 0.1606(4) 0.0634(4) 0.0292(17) Uani 1 1 d . .
C31 C 0.3432(5) 0.2187(4) 0.1300(4) 0.0227(15) Uani 1 1 d . .

loop_
_atom_site_aniso_label
_atom_site_aniso_U_11
_atom_site_aniso_U_22
_atom_site_aniso_U_33
_atom_site_aniso_U_23
_atom_site_aniso_U_13
_atom_site_aniso_U_12
P1 0.0151(8) 0.0114(7) 0.0170(8) 0.0000(6) 0.0012(6) -0.0017(6)
F1 0.0233(19) 0.0220(18) 0.0183(18) 0.0033(14) 0.0039(15) 0.0036(15)
F10 0.017(2) 0.028(2) 0.045(2) 0.0205(17) 0.0061(17) 0.0033(16)
F11 0.0207(19) 0.0284(19) 0.035(2) -0.0114(16) 0.0082(16) -0.0055(15)
F2 0.030(2) 0.0233(18) 0.0251(19) 0.0090(15) 0.0004(16) 0.0069(15)
F4 0.030(2) 0.038(2) 0.030(2) -0.0077(17) 0.0109(18) 0.0064(17)
F8 0.038(2) 0.0256(19) 0.0204(18) 0.0110(15) 0.0034(17) 0.0024(16)
F6 0.018(2) 0.038(2) 0.047(2) 0.0180(18) -0.0082(18) -0.0117(17)
F5 0.027(2) 0.035(2) 0.0179(18) -0.0044(15) 0.0016(16) -0.0014(16)
F3 0.023(2) 0.0232(19) 0.044(2) 0.0054(16) 0.0060(17) 0.0099(15)
F12 0.036(2) 0.0276(19) 0.028(2) -0.0033(16) 0.0040(17) 0.0061(17)
F15 0.024(2) 0.028(2) 0.049(2) -0.0143(18) 0.0069(18) -0.0077(16)
F7 0.027(2) 0.034(2) 0.041(2) 0.0220(18) 0.0104(18) 0.0011(17)
F9 0.024(2) 0.038(2) 0.046(2) 0.0235(19) -0.0091(18) 0.0001(17)
O1 0.018(2) 0.0142(19) 0.018(2) 0.0036(16) -0.0016(17) -0.0055(16)
F13 0.050(3) 0.029(2) 0.032(2) -0.0166(17) -0.0096(19) 0.0109(18)
F14 0.037(2) 0.034(2) 0.060(3) -0.025(2) -0.009(2) -0.0100(19)
B1 0.019(3) 0.017(3) 0.018(3) 0.001(3) 0.001(3) -0.003(3)
C1 0.019(3) 0.010(3) 0.022(3) 0.002(2) -0.005(3) -0.003(2)
C2 0.029(4) 0.021(3) 0.014(3) -0.002(2) 0.003(3) 0.002(3)
C3 0.030(4) 0.025(3) 0.028(3) -0.013(3) 0.004(3) -0.001(3)
C4 0.029(4) 0.030(4) 0.025(3) -0.003(3) 0.009(3) -0.001(3)
C5 0.033(4) 0.033(4) 0.020(3) 0.003(3) -0.002(3) -0.007(3)
C6 0.020(3) 0.017(3) 0.022(3) 0.002(2) 0.005(3) 0.000(3)
C7 0.030(4) 0.018(3) 0.029(3) 0.003(3) 0.006(3) 0.004(3)
C8 0.027(4) 0.016(3) 0.039(4) 0.004(3) 0.006(3) -0.005(3)
C9 0.033(4) 0.025(3) 0.019(3) 0.005(3) -0.003(3) -0.003(3)
C10 0.015(3) 0.014(3) 0.027(3) -0.003(2) 0.003(3) -0.001(2)
C11 0.018(3) 0.020(3) 0.034(4) -0.005(3) -0.001(3) -0.001(3)
C12 0.019(3) 0.026(3) 0.030(3) -0.004(3) 0.008(3) 0.003(3)
C13 0.024(3) 0.017(3) 0.028(3) -0.003(3) -0.003(3) 0.003(3)
C14 0.015(3) 0.008(3) 0.025(3) -0.001(2) 0.000(3) -0.003(2)
C15 0.018(3) 0.008(3) 0.024(3) -0.002(2) 0.006(3) -0.004(2)
C16 0.019(3) 0.015(3) 0.025(3) 0.003(2) 0.003(3) -0.005(2)
C17 0.017(3) 0.014(3) 0.043(4) 0.000(3) 0.009(3) -0.003(2)
C18 0.018(3) 0.023(3) 0.026(3) -0.004(3) 0.009(3) -0.002(3)
C19 0.022(3) 0.018(3) 0.022(3) -0.001(2) 0.002(3) -0.007(3)
C20 0.016(3) 0.012(3) 0.019(3) -0.001(2) 0.002(2) -0.004(2)
C21 0.022(3) 0.014(3) 0.023(3) 0.003(2) 0.005(3) 0.002(2)
C22 0.021(3) 0.015(3) 0.024(3) 0.004(2) -0.001(3) 0.003(2)
C23 0.035(4) 0.014(3) 0.015(3) 0.003(2) -0.004(3) 0.002(3)
C24 0.020(3) 0.022(3) 0.021(3) 0.005(2) 0.008(3) -0.004(3)
C25 0.022(3) 0.020(3) 0.025(3) 0.006(3) -0.005(3) 0.000(3)
C26 0.021(3) 0.009(3) 0.019(3) 0.001(2) -0.005(3) 0.001(2)
C27 0.024(3) 0.013(3) 0.019(3) 0.000(2) -0.005(3) -0.001(2)
C28 0.028(4) 0.017(3) 0.022(3) 0.000(2) 0.002(3) 0.011(3)
C29 0.040(4) 0.014(3) 0.023(3) -0.004(2) -0.007(3) 0.008(3)
C30 0.029(4) 0.018(3) 0.037(4) -0.006(3) -0.011(3) -0.007(3)
C31 0.022(4) 0.017(3) 0.029(3) -0.002(3) 0.003(3) 0.001(3)

loop_
_atom_type_symbol
_atom_type_description
_atom_type_scat_dispersion_real
_atom_type_scat_dispersion_imag
_atom_type_scat_source
C C 0.0033 0.0016 'International Tables Vol C Tables 4.2.6.8 and 6.1.1.4'
H H 0.0000 0.0000 'International Tables Vol C Tables 4.2.6.8 and 6.1.1.4'
B B 0.0013 0.0007 'International Tables Vol C Tables 4.2.6.8 and 6.1.1.4'
O O 0.0106 0.0060 'International Tables Vol C Tables 4.2.6.8 and 6.1.1.4'
F F 0.0171 0.0103 'International Tables Vol C Tables 4.2.6.8 and 6.1.1.4'
P P 0.1023 0.0942 'International Tables Vol C Tables 4.2.6.8 and 6.1.1.4'

loop_
_geom_angle_atom_site_label_1
_geom_angle_atom_site_label_2
_geom_angle_atom_site_label_3
_geom_angle
C1 P1 C2 108.4(3)
C1 P1 C10 108.4(3)
C2 P1 C10 112.8(3)
C1 P1 C6 102.6(2)
C2 P1 C6 112.1(3)
C10 P1 C6 111.9(3)
C1 O1 B1 117.4(4)
O1 B1 C14 107.9(5)
O1 B1 C20 105.5(4)
C14 B1 C20 114.3(5)
O1 B1 C26 114.2(5)
C14 B1 C26 110.5(4)
C20 B1 C26 104.4(4)
O1 C1 P1 112.3(3)
O1 C1 H1A 109.1
P1 C1 H1A 109.1
O1 C1 H1B 109.1
P1 C1 H1B 109.1
H1A C1 H1B 107.9
C3 C2 C5 108.0(5)
C3 C2 C4 108.5(5)
C5 C2 C4 106.2(5)
C3 C2 P1 113.0(5)
C5 C2 P1 111.2(4)
C4 C2 P1 109.8(4)
C2 C3 H3A 109.5
C2 C3 H3B 109.5
H3A C3 H3B 109.5
C2 C3 H3C 109.5
H3A C3 H3C 109.5
H3B C3 H3C 109.5
C2 C4 H4A 109.5
C2 C4 H4B 109.5
H4A C4 H4B 109.5
C2 C4 H4C 109.5
H4A C4 H4C 109.5
H4B C4 H4C 109.5
C2 C5 H5A 109.5
C2 C5 H5B 109.5
H5A C5 H5B 109.5
C2 C5 H5C 109.5
H5A C5 H5C 109.5
H5B C5 H5C 109.5
C8 C6 C7 108.3(5)
C8 C6 C9 110.2(5)
C7 C6 C9 105.5(5)
C8 C6 P1 112.0(4)
C7 C6 P1 111.8(4)
C9 C6 P1 108.8(4)
C6 C7 H7A 109.5
C6 C7 H7B 109.5
H7A C7 H7B 109.5
C6 C7 H7C 109.5
H7A C7 H7C 109.5
H7B C7 H7C 109.5
C6 C8 H8A 109.5
C6 C8 H8B 109.5
H8A C8 H8B 109.5
C6 C8 H8C 109.5
H8A C8 H8C 109.5
H8B C8 H8C 109.5
C6 C9 H9A 109.5
C6 C9 H9B 109.5
H9A C9 H9B 109.5
C6 C9 H9C 109.5
H9A C9 H9C 109.5
H9B C9 H9C 109.5
C12 C10 C11 109.2(5)
C12 C10 C13 106.5(5)
C11 C10 C13 108.4(5)
C12 C10 P1 110.5(4)
C11 C10 P1 111.9(4)
C13 C10 P1 110.2(4)
C10 C11 H11A 109.5
C10 C11 H11B 109.5
H11A C11 H11B 109.5
C10 C11 H11C 109.5
H11A C11 H11C 109.5
H11B C11 H11C 109.5
C10 C12 H12A 109.5
C10 C12 H12B 109.5
H12A C12 H12B 109.5
C10 C12 H12C 109.5
H12A C12 H12C 109.5
H12B C12 H12C 109.5
C10 C13 H13A 109.5
C10 C13 H13B 109.5
H13A C13 H13B 109.5
C10 C13 H13C 109.5
H13A C13 H13C 109.5
H13B C13 H13C 109.5
C19 C14 C15 113.0(5)
C19 C14 B1 124.2(5)
C15 C14 B1 122.5(5)
F1 C15 C16 115.8(5)
F1 C15 C14 119.8(5)
C16 C15 C14 124.3(6)
F2 C16 C17 119.7(5)
F2 C16 C15 120.4(6)
C17 C16 C15 119.9(6)
F3 C17 C16 121.0(6)
F3 C17 C18 120.1(6)
C16 C17 C18 118.9(6)
F4 C18 C17 119.7(6)
F4 C18 C19 120.8(5)
C17 C18 C19 119.6(6)
F5 C19 C18 115.6(6)
F5 C19 C14 120.1(5)
C18 C19 C14 124.2(5)
C25 C20 C21 112.9(5)
C25 C20 B1 125.2(5)
C21 C20 B1 121.9(5)
F10 C21 C22 115.3(5)
F10 C21 C20 120.6(5)
C22 C21 C20 124.1(6)
F9 C22 C23 120.7(5)
F9 C22 C21 119.4(6)
C23 C22 C21 119.9(5)
F8 C23 C22 120.9(5)
F8 C23 C24 119.8(6)
C22 C23 C24 119.2(5)
F7 C24 C23 120.0(5)
F7 C24 C25 121.6(5)
C23 C24 C25 118.3(6)
F6 C25 C20 121.1(5)
F6 C25 C24 113.4(6)
C20 C25 C24 125.5(5)
C27 C26 C31 112.6(5)
C27 C26 B1 126.2(5)
C31 C26 B1 121.1(6)
F11 C27 C26 121.0(5)
F11 C27 C28 113.9(6)
C26 C27 C28 125.1(5)
F12 C28 C29 120.3(5)
F12 C28 C27 121.0(5)
C29 C28 C27 118.7(6)
F13 C29 C30 121.1(6)
F13 C29 C28 119.8(6)
C30 C29 C28 119.2(6)
F14 C30 C29 120.5(6)
F14 C30 C31 119.3(6)
C29 C30 C31 120.1(6)
F15 C31 C30 116.1(5)
F15 C31 C26 119.6(5)
C30 C31 C26 124.3(6)

loop_
_geom_bond_atom_site_label_1
_geom_bond_atom_site_label_2
_geom_bond_distance
P1 C1 1.847(5)
P1 C2 1.863(6)
P1 C10 1.879(6)
P1 C6 1.891(6)
F1 C15 1.344(7)
F10 C21 1.354(7)
F11 C27 1.359(7)
F2 C16 1.344(7)
F4 C18 1.343(7)
F8 C23 1.348(7)
F6 C25 1.364(7)
F5 C19 1.353(7)
F3 C17 1.347(7)
F12 C28 1.335(8)
F15 C31 1.353(7)
F7 C24 1.334(7)
F9 C22 1.339(7)
O1 C1 1.401(7)
O1 B1 1.491(7)
F13 C29 1.346(7)
F14 C30 1.350(7)
B1 C14 1.663(9)
B1 C20 1.667(8)
B1 C26 1.683(9)
C1 H1A 0.9900
C1 H1B 0.9900
C2 C3 1.525(8)
C2 C5 1.537(8)
C2 C4 1.549(9)
C3 H3A 0.9800
C3 H3B 0.9800
C3 H3C 0.9800
C4 H4A 0.9800
C4 H4B 0.9800
C4 H4C 0.9800
C5 H5A 0.9800
C5 H5B 0.9800
C5 H5C 0.9800
C6 C8 1.534(8)
C6 C7 1.537(9)
C6 C9 1.555(8)
C7 H7A 0.9800
C7 H7B 0.9800
C7 H7C 0.9800
C8 H8A 0.9800
C8 H8B 0.9800
C8 H8C 0.9800
C9 H9A 0.9800
C9 H9B 0.9800
C9 H9C 0.9800
C10 C12 1.535(9)
C10 C11 1.538(8)
C10 C13 1.543(8)
C11 H11A 0.9800
C11 H11B 0.9800
C11 H11C 0.9800
C12 H12A 0.9800
C12 H12B 0.9800
C12 H12C 0.9800
C13 H13A 0.9800
C13 H13B 0.9800
C13 H13C 0.9800
C14 C19 1.388(9)
C14 C15 1.391(8)
C15 C16 1.383(8)
C16 C17 1.361(9)
C17 C18 1.375(9)
C18 C19 1.385(9)
C20 C25 1.370(9)
C20 C21 1.394(8)
C21 C22 1.389(8)
C22 C23 1.358(9)
C23 C24 1.387(8)
C24 C25 1.393(8)
C26 C27 1.377(9)
C26 C31 1.401(8)
C27 C28 1.392(8)
C28 C29 1.380(9)
C29 C30 1.357(10)
C30 C31 1.378(9)
